data_1502660
loop_
_publ_author_name
'Ivachtchenko, Alexandre V.'
'Dmitriev, Dmitri E.'
'Golovina, Elena S.'
'Kadieva, Madina G.'
'Koryakova, Angela G.'
'Kysil, Volodymyr M.'
'Mitkin, Oleg D.'
'Okun, Ilya M.'
'Tkachenko, Sergey E.'
'Vorobiev, Anton A.'

_publ_contact_author
;
Ilya Okun
;
_publ_section_title
;
 (3-Phenylsulfonylcycloalkano[e and
 d]pyrazolo[1,5-a]pyrimidin-2-yl)amines: potent and selective antagonists
 of the serotonin 5-HT6 receptor.
;
_journal_issue 14
_journal_name_full 'Journal of medicinal chemistry'
_journal_page_first 5186
_journal_page_last 5196
_journal_paper_doi 10.1021/jm100350r
_journal_volume 53
_journal_year 2010
_chemical_formula_sum 'C18 H20 N4 O2 S'
_chemical_formula_weight 356.44
_chemical_name_systematic
; 
N,N,5-Trimethyl-3-(phenylsulfonyl)-7,8-dihydro-6H-cyclopenta[e]pyrazolo[1,5-a]pyrimidin-amine
;
_space_group_IT_number 14
_symmetry_cell_setting monoclinic
_symmetry_space_group_name_Hall '-P 2yn'
_symmetry_space_group_name_H-M 'P 1 21/n 1'
_atom_sites_solution_hydrogens geom
_atom_sites_solution_primary direct
_atom_sites_solution_secondary difmap
_audit_creation_method SHELXL-97
_cell_angle_alpha 90.00
_cell_angle_beta 98.996(5)
_cell_angle_gamma 90.00
_cell_formula_units_Z 4
_cell_length_a 8.7051(5)
_cell_length_b 16.7415(10)
_cell_length_c 11.6695(6)
_cell_measurement_reflns_used 3400
_cell_measurement_temperature 100(2)
_cell_measurement_theta_max 64.96
_cell_measurement_theta_min 11.30
_cell_volume 1679.75(17)
_computing_cell_refinement 'Bruker SAINT'
_computing_data_collection 'Bruker APEX2'
_computing_data_reduction 'Bruker SAINT'
_computing_molecular_graphics 'Bruker SHELXTL'
_computing_publication_material 'Bruker SHELXTL'
_computing_structure_refinement 'SHELXL-97 (Sheldrick, 1997)'
_computing_structure_solution 'SHELXS-97 (Sheldrick, 1990)'
_diffrn_ambient_temperature 100(2)
_diffrn_measured_fraction_theta_full 0.979
_diffrn_measured_fraction_theta_max 0.914
_diffrn_measurement_device_type 'Bruker APEX-II CCD'
_diffrn_measurement_method '\f and \w scans'
_diffrn_radiation_monochromator graphite
_diffrn_radiation_source 'fine-focus sealed tube'
_diffrn_radiation_type CuK\a
_diffrn_radiation_wavelength 1.54178
_diffrn_reflns_av_R_equivalents 0.0454
_diffrn_reflns_av_sigmaI/netI 0.0430
_diffrn_reflns_limit_h_max 8
_diffrn_reflns_limit_h_min -10
_diffrn_reflns_limit_k_max 19
_diffrn_reflns_limit_k_min -19
_diffrn_reflns_limit_l_max 11
_diffrn_reflns_limit_l_min -13
_diffrn_reflns_number 6592
_diffrn_reflns_theta_full 55.00
_diffrn_reflns_theta_max 65.12
_diffrn_reflns_theta_min 11.30
_exptl_absorpt_coefficient_mu 1.882
_exptl_absorpt_correction_T_max 0.8955
_exptl_absorpt_correction_T_min 0.6022
_exptl_absorpt_correction_type multi-scan
_exptl_absorpt_process_details sadabs
_exptl_crystal_colour colorless
_exptl_crystal_density_diffrn 1.409
_exptl_crystal_density_method 'not measured'
_exptl_crystal_description needle
_exptl_crystal_F_000 752
_exptl_crystal_size_max 0.30
_exptl_crystal_size_mid 0.10
_exptl_crystal_size_min 0.06
_refine_diff_density_max 0.276
_refine_diff_density_min -0.391
_refine_diff_density_rms 0.062
_refine_ls_extinction_method none
_refine_ls_goodness_of_fit_ref 1.048
_refine_ls_hydrogen_treatment constr
_refine_ls_matrix_type full
_refine_ls_number_parameters 226
_refine_ls_number_reflns 2625
_refine_ls_number_restraints 0
_refine_ls_restrained_S_all 1.048
_refine_ls_R_factor_all 0.0576
_refine_ls_R_factor_gt 0.0456
_refine_ls_shift/su_max 0.001
_refine_ls_shift/su_mean 0.000
_refine_ls_structure_factor_coef Fsqd
_refine_ls_weighting_details 'calc w=1/[\s^2^(Fo^2^)+(0.0828P)^2^+0.1900P] where P=(Fo^2^+2Fc^2^)/3'
_refine_ls_weighting_scheme calc
_refine_ls_wR_factor_gt 0.1216
_refine_ls_wR_factor_ref 0.1293
_reflns_number_gt 2148
_reflns_number_total 2625
_reflns_threshold_expression >2sigma(I)
_cod_data_source_file jm100350r_si_003.cif
_cod_data_source_block compound_12
_cod_depositor_comments
;
The following automatic conversions were performed:

'_symmetry_cell_setting' value 'Monoclinic' changed to 'monoclinic'
according to /home/saulius/struct/CIF-dictionaries/cif_core.dic
dictionary named 'cif_core.dic' version 2.4.2 from 2011-04-26.

Automatic conversion script
Id: cif_fix_values 1715 2011-07-08 13:25:40Z adriana 
;
_cod_original_cell_volume 1679.75(16)
_cod_original_sg_symbol_H-M P2(1)/n
_cod_database_code 1502660

loop_
_symmetry_equiv_pos_as_xyz
'x, y, z'
'-x+1/2, y+1/2, -z+1/2'
'-x, -y, -z'
'x-1/2, -y-1/2, z-1/2'

loop_
_atom_site_label
_atom_site_type_symbol
_atom_site_fract_x
_atom_site_fract_y
_atom_site_fract_z
_atom_site_U_iso_or_equiv
_atom_site_adp_type
_atom_site_occupancy
_atom_site_symmetry_multiplicity
_atom_site_calc_flag
_atom_site_refinement_flags
S1 S 0.28332(7) 0.88229(3) 0.21888(5) 0.0231(2) Uani 1 1 d .
O1 O 0.1365(2) 0.84629(11) 0.17372(15) 0.0337(5) Uani 1 1 d .
O2 O 0.4213(2) 0.83405(11) 0.22424(15) 0.0322(5) Uani 1 1 d .
N1 N 0.0821(2) 1.02980(12) 0.30105(17) 0.0223(5) Uani 1 1 d .
N2 N 0.2326(2) 1.00787(11) 0.48871(16) 0.0193(4) Uani 1 1 d .
N3 N 0.3381(2) 0.95613(11) 0.54737(17) 0.0209(5) Uani 1 1 d .
N4 N 0.4721(2) 0.84092(12) 0.49552(17) 0.0216(5) Uani 1 1 d .
C1 C 0.3062(3) 0.96679(14) 0.1318(2) 0.0213(5) Uani 1 1 d .
C2 C 0.1966(3) 0.97998(16) 0.0341(2) 0.0264(6) Uani 1 1 d .
H2B H 0.1096 0.9454 0.0164 0.032 Uiso 1 1 calc R
C3 C 0.2152(3) 1.04414(16) -0.0375(2) 0.0294(6) Uani 1 1 d .
H3B H 0.1410 1.0538 -0.1049 0.035 Uiso 1 1 calc R
C4 C 0.3423(3) 1.09402(17) -0.0104(2) 0.0286(6) Uani 1 1 d .
H4A H 0.3555 1.1379 -0.0595 0.034 Uiso 1 1 calc R
C5 C 0.4505(3) 1.08041(16) 0.0880(2) 0.0269(6) Uani 1 1 d .
H5A H 0.5372 1.1152 0.1061 0.032 Uiso 1 1 calc R
C6 C 0.4334(3) 1.01679(15) 0.1599(2) 0.0244(6) Uani 1 1 d .
H6A H 0.5074 1.0074 0.2275 0.029 Uiso 1 1 calc R
C7 C 0.3655(3) 0.90331(15) 0.4658(2) 0.0210(5) Uani 1 1 d .
C8 C 0.2769(3) 0.92049(14) 0.3552(2) 0.0210(5) Uani 1 1 d .
C9 C 0.1875(3) 0.98790(14) 0.3730(2) 0.0202(5) Uani 1 1 d .
C10 C 0.0234(3) 1.09513(15) 0.3437(2) 0.0226(5) Uani 1 1 d .
C11 C 0.0714(3) 1.11938(14) 0.4593(2) 0.0219(5) Uani 1 1 d .
C12 C 0.0267(3) 1.19232(15) 0.5222(2) 0.0291(6) Uani 1 1 d .
H12A H -0.0827 1.1891 0.5356 0.035 Uiso 1 1 calc R
H12B H 0.0406 1.2416 0.4782 0.035 Uiso 1 1 calc R
C13 C 0.1396(4) 1.19023(18) 0.6375(3) 0.0410(7) Uani 1 1 d .
H13A H 0.0828 1.2014 0.7029 0.049 Uiso 1 1 calc R
H13B H 0.2212 1.2314 0.6372 0.049 Uiso 1 1 calc R
C14 C 0.2141(3) 1.10658(15) 0.6515(2) 0.0262(6) Uani 1 1 d .
H14A H 0.3280 1.1098 0.6764 0.031 Uiso 1 1 calc R
H14B H 0.1676 1.0737 0.7077 0.031 Uiso 1 1 calc R
C15 C 0.1751(3) 1.07475(14) 0.5317(2) 0.0212(5) Uani 1 1 d .
C16 C -0.0952(3) 1.14192(16) 0.2651(2) 0.0289(6) Uani 1 1 d .
H16A H -0.1141 1.1165 0.1886 0.043 Uiso 1 1 calc R
H16B H -0.0571 1.1964 0.2575 0.043 Uiso 1 1 calc R
H16D H -0.1923 1.1436 0.2976 0.043 Uiso 1 1 calc R
C17 C 0.4225(4) 0.76068(17) 0.4623(3) 0.0391(7) Uani 1 1 d .
H17A H 0.3704 0.7606 0.3815 0.059 Uiso 1 1 calc R
H17B H 0.3502 0.7417 0.5128 0.059 Uiso 1 1 calc R
H17C H 0.5133 0.7254 0.4701 0.059 Uiso 1 1 calc R
C18 C 0.5510(3) 0.84317(16) 0.6166(2) 0.0258(6) Uani 1 1 d .
H18A H 0.5836 0.8980 0.6372 0.039 Uiso 1 1 calc R
H18B H 0.6426 0.8083 0.6252 0.039 Uiso 1 1 calc R
H18C H 0.4795 0.8246 0.6680 0.039 Uiso 1 1 calc R

loop_
_atom_site_aniso_label
_atom_site_aniso_U_11
_atom_site_aniso_U_22
_atom_site_aniso_U_33
_atom_site_aniso_U_23
_atom_site_aniso_U_13
_atom_site_aniso_U_12
S1 0.0302(4) 0.0186(3) 0.0202(3) -0.0018(2) 0.0029(3) 0.0001(2)
O1 0.0440(12) 0.0266(10) 0.0286(9) -0.0014(8) -0.0005(9) -0.0090(9)
O2 0.0451(12) 0.0250(10) 0.0269(9) -0.0016(7) 0.0067(8) 0.0109(8)
N1 0.0226(11) 0.0234(11) 0.0217(10) 0.0038(8) 0.0063(9) -0.0006(9)
N2 0.0230(11) 0.0171(10) 0.0188(10) 0.0002(8) 0.0064(8) -0.0013(8)
N3 0.0225(11) 0.0205(11) 0.0202(10) 0.0027(8) 0.0049(8) 0.0008(8)
N4 0.0191(11) 0.0253(11) 0.0204(10) 0.0024(8) 0.0027(8) -0.0025(8)
C1 0.0233(13) 0.0235(13) 0.0181(11) -0.0006(10) 0.0065(10) 0.0041(10)
C2 0.0248(14) 0.0343(15) 0.0215(12) -0.0017(10) 0.0084(11) -0.0005(11)
C3 0.0263(14) 0.0437(16) 0.0191(12) 0.0075(11) 0.0067(11) 0.0048(12)
C4 0.0311(15) 0.0329(15) 0.0247(13) 0.0055(11) 0.0128(11) 0.0062(11)
C5 0.0289(14) 0.0251(14) 0.0283(13) -0.0051(10) 0.0090(11) -0.0009(11)
C6 0.0255(13) 0.0260(13) 0.0214(12) -0.0030(10) 0.0028(10) 0.0024(10)
C7 0.0196(12) 0.0239(13) 0.0201(12) 0.0004(9) 0.0050(10) -0.0052(10)
C8 0.0216(13) 0.0199(13) 0.0216(12) 0.0001(9) 0.0039(10) -0.0021(10)
C9 0.0219(12) 0.0206(12) 0.0184(11) 0.0006(9) 0.0041(10) -0.0045(10)
C10 0.0207(12) 0.0214(13) 0.0264(12) 0.0046(10) 0.0062(10) -0.0034(10)
C11 0.0200(12) 0.0195(13) 0.0275(13) 0.0011(10) 0.0078(11) -0.0030(10)
C12 0.0281(14) 0.0247(14) 0.0375(15) -0.0005(11) 0.0145(12) 0.0012(11)
C13 0.0397(17) 0.0370(17) 0.0454(17) -0.0166(14) 0.0034(14) 0.0066(13)
C14 0.0284(14) 0.0292(14) 0.0225(12) -0.0044(10) 0.0081(11) -0.0039(11)
C15 0.0220(12) 0.0206(13) 0.0227(12) -0.0008(10) 0.0085(10) -0.0048(10)
C16 0.0277(14) 0.0297(14) 0.0297(13) 0.0051(11) 0.0057(11) 0.0026(11)
C17 0.0456(18) 0.0318(16) 0.0395(16) 0.0007(12) 0.0053(14) 0.0026(13)
C18 0.0233(13) 0.0282(14) 0.0258(13) 0.0050(10) 0.0031(11) 0.0007(11)

loop_
_atom_type_symbol
_atom_type_description
_atom_type_scat_dispersion_real
_atom_type_scat_dispersion_imag
_atom_type_scat_source
C C 0.0181 0.0091 'International Tables Vol C Tables 4.2.6.8 and 6.1.1.4'
H H 0.0000 0.0000 'International Tables Vol C Tables 4.2.6.8 and 6.1.1.4'
N N 0.0311 0.0180 'International Tables Vol C Tables 4.2.6.8 and 6.1.1.4'
O O 0.0492 0.0322 'International Tables Vol C Tables 4.2.6.8 and 6.1.1.4'
S S 0.3331 0.5567 'International Tables Vol C Tables 4.2.6.8 and 6.1.1.4'

loop_
_geom_angle_atom_site_label_1
_geom_angle_atom_site_label_2
_geom_angle_atom_site_label_3
_geom_angle
O1 S1 O2 117.93(12)
O1 S1 C8 109.80(11)
O2 S1 C8 108.38(11)
O1 S1 C1 107.34(11)
O2 S1 C1 107.74(11)
C8 S1 C1 104.85(11)
C10 N1 C9 117.3(2)
C15 N2 N3 126.65(19)
C15 N2 C9 119.7(2)
N3 N2 C9 113.63(19)
C7 N3 N2 103.96(18)
C7 N4 C17 117.8(2)
C7 N4 C18 114.2(2)
C17 N4 C18 110.9(2)
C2 C1 C6 121.4(2)
C2 C1 S1 118.34(19)
C6 C1 S1 120.25(19)
C1 C2 C3 119.3(2)
C4 C3 C2 119.6(2)
C3 C4 C5 120.4(2)
C6 C5 C4 120.5(2)
C5 C6 C1 118.7(2)
N3 C7 N4 119.8(2)
N3 C7 C8 112.1(2)
N4 C7 C8 128.1(2)
C9 C8 C7 105.2(2)
C9 C8 S1 122.26(19)
C7 C8 S1 132.03(19)
N1 C9 N2 123.1(2)
N1 C9 C8 131.9(2)
N2 C9 C8 105.0(2)
N1 C10 C11 121.3(2)
N1 C10 C16 118.0(2)
C11 C10 C16 120.7(2)
C15 C11 C10 120.4(2)
C15 C11 C12 109.8(2)
C10 C11 C12 129.8(2)
C11 C12 C13 103.3(2)
C12 C13 C14 108.3(2)
C15 C14 C13 101.3(2)
N2 C15 C11 118.1(2)
N2 C15 C14 127.0(2)
C11 C15 C14 114.8(2)

loop_
_geom_bond_atom_site_label_1
_geom_bond_atom_site_label_2
_geom_bond_distance
S1 O1 1.436(2)
S1 O2 1.4405(19)
S1 C8 1.723(2)
S1 C1 1.772(2)
N1 C10 1.336(3)
N1 C9 1.341(3)
N2 C15 1.355(3)
N2 N3 1.366(3)
N2 C9 1.387(3)
N3 C7 1.348(3)
N4 C7 1.404(3)
N4 C17 1.445(3)
N4 C18 1.472(3)
C1 C2 1.385(4)
C1 C6 1.386(4)
C2 C3 1.386(4)
C3 C4 1.383(4)
C4 C5 1.386(4)
C5 C6 1.378(4)
C7 C8 1.426(3)
C8 C9 1.404(3)
C10 C11 1.408(4)
C10 C16 1.491(4)
C11 C15 1.360(4)
C11 C12 1.507(3)
C12 C13 1.537(4)
C13 C14 1.541(4)
C14 C15 1.485(3)

loop_
_cod_related_entry_id
_cod_related_entry_code
_cod_related_entry_database
1 24673858 ChemSpider
